data_8100086
loop_
_publ_author_name
'Xie, Qin-Xing'
'Nesper, Reinhard'

_publ_section_title
;
Crystal structure of dieuropium lithium trigermanide, Eu~2~LiGe~3~
;
_journal_issue 2
_journal_name_full 'Zeitschrift f\"ur Kristallographie - New Crystal Structures'
_journal_page_first 79
_journal_page_last 80
_journal_volume 219
_journal_year 2004
_chemical_formula_structural 'Eu2 Li Ge3'
_chemical_formula_sum 'Eu2 Ge3 Li'
_chemical_formula_weight 528.63
_space_group_IT_number 58
_symmetry_cell_setting orthorhombic
_symmetry_space_group_name_Hall '-P 2 2n'
_symmetry_space_group_name_H-M 'P n n m'
_cell_angle_alpha 90.00
_cell_angle_beta 90.00
_cell_angle_gamma 90.00
_cell_formula_units_Z 4
_cell_length_a 10.9677(16)
_cell_length_b 11.6870(17)
_cell_length_c 4.5482(7)
_cell_measurement_temperature 293(2)
_cell_volume 582.99(15)
_diffrn_ambient_temperature 293(2)
_exptl_crystal_density_diffrn 6.023
_cod_database_code 8100086

loop_
_symmetry_equiv_pos_as_xyz
'x, y, z'
'-x, -y, z'
'-x+1/2, y+1/2, -z+1/2'
'x+1/2, -y+1/2, -z+1/2'
'-x, -y, -z'
'x, y, -z'
'x-1/2, -y-1/2, z-1/2'
'-x-1/2, y-1/2, z-1/2'

loop_
_atom_site_label
_atom_site_type_symbol
_atom_site_fract_x
_atom_site_fract_y
_atom_site_fract_z
_atom_site_U_iso_or_equiv
_atom_site_adp_type
_atom_site_occupancy
_atom_site_symmetry_multiplicity
_atom_site_Wyckoff_symbol
_atom_site_calc_flag
_atom_site_refinement_flags
_atom_site_disorder_assembly
_atom_site_disorder_group
Eu1 Eu 0.04965(3) 0.64994(3) 0.0000 0.01692(11) Uani 1 4 g d S . .
Eu2 Eu 0.32152(3) 0.42834(3) 0.0000 0.01787(11) Uani 1 4 g d S . .
Ge1 Ge 0.03093(6) 0.10120(7) 0.0000 0.01809(17) Uani 1 4 g d S . .
Ge2 Ge 0.25445(7) 0.13888(6) 0.0000 0.01756(16) Uani 1 4 g d S . .
Ge3 Ge 0.61043(6) 0.04177(6) 0.0000 0.01709(16) Uani 1 4 g d S . .
Li1 Li 0.6411(12) 0.2813(12) 0.0000 0.027(3) Uiso 1 4 g d S . .

loop_
_atom_site_aniso_label
_atom_site_aniso_U_11
_atom_site_aniso_U_22
_atom_site_aniso_U_33
_atom_site_aniso_U_23
_atom_site_aniso_U_13
_atom_site_aniso_U_12
Eu1 0.01870(18) 0.01362(19) 0.01843(17) 0.000 0.000 0.00012(13)
Eu2 0.01742(18) 0.0169(2) 0.01932(18) 0.000 0.000 0.00087(13)
Ge1 0.0164(4) 0.0136(4) 0.0242(4) 0.000 0.000 -0.0001(3)
Ge2 0.0163(3) 0.0159(4) 0.0204(4) 0.000 0.000 -0.0002(3)
Ge3 0.0167(3) 0.0145(4) 0.0201(3) 0.000 0.000 0.0001(3)

loop_
_geom_bond_atom_site_label_1
_geom_bond_atom_site_label_2
_geom_bond_distance
_geom_bond_site_symmetry_2
_geom_bond_publ_flag
Eu1 Ge1 3.0397(10) 5_565 ?
Eu1 Ge2 3.1312(6) 3 ?
Eu1 Ge2 3.1312(6) 3_554 ?
Eu1 Ge3 3.1388(6) 3_554 ?
Eu1 Ge3 3.1388(6) 3 ?
Eu1 Ge3 3.2613(7) 7_565 ?
Eu1 Ge3 3.2613(7) 7_566 ?
Eu1 Li1 3.450(10) 3_554 ?
Eu1 Li1 3.450(10) 3 ?
Eu1 Li1 3.486(13) 5_665 ?
Eu1 Eu1 3.6700(9) 5_565 ?
Eu1 Eu2 3.9495(6) . ?
Eu2 Ge1 3.2505(6) 7_666 ?
Eu2 Ge1 3.2505(6) 7_665 ?
Eu2 Ge3 3.2640(7) 7_565 ?
Eu2 Ge3 3.2640(7) 7_566 ?
Eu2 Li1 3.418(14) 5_665 ?
Eu2 Ge1 3.4456(7) 3 ?
Eu2 Ge1 3.4456(7) 3_554 ?
Eu2 Ge2 3.4526(7) 3 ?
Eu2 Ge2 3.4526(7) 3_554 ?
Eu2 Ge2 3.4620(10) . ?
Eu2 Li1 3.885(11) 7_565 ?
Eu2 Li1 3.885(11) 7_566 ?
Ge1 Ge1 2.4609(16) 5 ?
Ge1 Ge2 2.4908(11) . ?
Ge1 Li1 2.918(9) 7_566 ?
Ge1 Li1 2.918(9) 7_565 ?
Ge1 Eu1 3.0397(10) 5_565 ?
Ge1 Eu2 3.2505(6) 7_565 ?
Ge1 Eu2 3.2505(6) 7_566 ?
Ge1 Eu2 3.4456(7) 3_544 ?
Ge1 Eu2 3.4456(7) 3_545 ?
Ge2 Ge3 2.5794(11) 5_655 ?
Ge2 Li1 2.755(8) 7_565 ?
Ge2 Li1 2.755(8) 7_566 ?
Ge2 Eu1 3.1312(6) 3_545 ?
Ge2 Eu1 3.1312(6) 3_544 ?
Ge2 Eu2 3.4525(7) 3_544 ?
Ge2 Eu2 3.4525(7) 3_545 ?
Ge3 Ge2 2.5794(11) 5_655 ?
Ge3 Ge3 2.6117(15) 5_655 ?
Ge3 Li1 2.819(14) . ?
Ge3 Eu1 3.1388(6) 3_544 ?
Ge3 Eu1 3.1388(6) 3_545 ?
Ge3 Eu1 3.2613(7) 7_665 ?
Ge3 Eu1 3.2613(7) 7_666 ?
Ge3 Eu2 3.2640(7) 7_666 ?
Ge3 Eu2 3.2640(7) 7_665 ?
Li1 Ge2 2.755(8) 7_666 ?
Li1 Ge2 2.755(8) 7_665 ?
Li1 Ge1 2.918(9) 7_666 ?
Li1 Ge1 2.918(9) 7_665 ?
Li1 Eu2 3.418(14) 5_665 ?
Li1 Eu1 3.450(10) 3_544 ?
Li1 Eu1 3.450(10) 3_545 ?
Li1 Eu1 3.486(13) 5_665 ?
Li1 Eu2 3.884(11) 7_665 ?
Li1 Eu2 3.884(11) 7_666 ?
